data_4314076
loop_
_publ_author_name
'Theodore A. Betley'
'Jonas C. Peters'

_publ_section_title
;
 The Strong-Field Tripodal Phosphine Donor, [PhB(CH2PiPr2)3]-, Provides
 Access to Electronically and Coordinatively Unsaturated Transition Metal
 Complexes
;
_journal_name_full 'Inorganic Chemistry'
_journal_page_first 5074
_journal_page_last 5084
_journal_paper_doi 10.1021/ic0343096
_journal_volume 42
_journal_year 2003
_chemical_formula_sum 'C23.14 H45.43 B0.86 Co0.86 I0.86 P2.57'
_chemical_formula_weight 571.92
_chemical_name_systematic
; 
 ? 
;
_space_group_IT_number 64
_symmetry_cell_setting orthorhombic
_symmetry_space_group_name_Hall '-C 2ac 2'
_symmetry_space_group_name_H-M 'C m c a'
_atom_sites_solution_hydrogens geom
_atom_sites_solution_primary direct
_atom_sites_solution_secondary difmap
_audit_creation_method SHELXL-97
_cell_angle_alpha 90.00
_cell_angle_beta 90.00
_cell_angle_gamma 90.00
_cell_formula_units_Z 28
_cell_length_a 46.165(3)
_cell_length_b 12.2340(8)
_cell_length_c 34.353(2)
_cell_measurement_reflns_used 7054
_cell_measurement_temperature 96(2)
_cell_measurement_theta_max 23.68
_cell_measurement_theta_min 2.21
_cell_volume 19402(2)
_computing_cell_refinement 'Bruker SMART'
_computing_data_collection 'Bruker SMART'
_computing_data_reduction 'Bruker SAINT'
_computing_molecular_graphics 'Bruker SHELXTL'
_computing_publication_material 'Bruker SHELXTL'
_computing_structure_refinement 'SHELXL-97 (Sheldrick, 1997)'
_computing_structure_solution 'SHELXS-97 (Sheldrick, 1990)'
_diffrn_ambient_temperature 96(2)
_diffrn_measured_fraction_theta_full 0.952
_diffrn_measured_fraction_theta_max 0.952
_diffrn_measurement_device_type 'CCD area detector'
_diffrn_measurement_method 'phi and omega scans'
_diffrn_radiation_monochromator graphite
_diffrn_radiation_source 'fine-focus sealed tube'
_diffrn_radiation_type MoK\a
_diffrn_radiation_wavelength 0.71073
_diffrn_reflns_av_R_equivalents 0.1376
_diffrn_reflns_av_sigmaI/netI 0.0979
_diffrn_reflns_limit_h_max 59
_diffrn_reflns_limit_h_min -62
_diffrn_reflns_limit_k_max 16
_diffrn_reflns_limit_k_min -16
_diffrn_reflns_limit_l_max 46
_diffrn_reflns_limit_l_min -44
_diffrn_reflns_number 125539
_diffrn_reflns_theta_full 28.81
_diffrn_reflns_theta_max 28.81
_diffrn_reflns_theta_min 1.48
_exptl_absorpt_coefficient_mu 1.648
_exptl_absorpt_correction_type none
_exptl_crystal_colour green
_exptl_crystal_density_diffrn 1.371
_exptl_crystal_density_meas 0
_exptl_crystal_density_method 'not measured'
_exptl_crystal_description blade
_exptl_crystal_F_000 8280
_exptl_crystal_size_max 0.26
_exptl_crystal_size_mid 0.19
_exptl_crystal_size_min 0.037
_refine_diff_density_max 2.512
_refine_diff_density_min -1.738
_refine_diff_density_rms 0.153
_refine_ls_extinction_method none
_refine_ls_goodness_of_fit_ref 1.367
_refine_ls_hydrogen_treatment mixed
_refine_ls_matrix_type full
_refine_ls_number_parameters 492
_refine_ls_number_reflns 12223
_refine_ls_number_restraints 0
_refine_ls_restrained_S_all 1.367
_refine_ls_R_factor_all 0.1537
_refine_ls_R_factor_gt 0.0602
_refine_ls_shift/su_max 0.054
_refine_ls_shift/su_mean 0.001
_refine_ls_structure_factor_coef Fsqd
_refine_ls_weighting_details 'calc w=1/[\s^2^(Fo^2^)+(0.0400P)^2^+0.0000P] where P=(Fo^2^+2Fc^2^)/3'
_refine_ls_weighting_scheme calc
_refine_ls_wR_factor_gt 0.1217
_refine_ls_wR_factor_ref 0.1436
_reflns_number_gt 6257
_reflns_number_total 12223
_reflns_threshold_expression >2sigma(I)
_cod_data_source_file ic0343096si20030321_123039_7.cif
_cod_data_source_block tab30
_cod_depositor_comments
;
The following automatic conversions were performed:

'_symmetry_cell_setting' value 'Orthorhombic' changed to
'orthorhombic' according to the built-in table from CIF Core
dictionary named 'cif_core.dic' version 2.4.1 from 2010-06-29.

Automatic conversion script
Id: cif_fix_values 1646 2011-03-28 12:23:43Z adriana 
;
_cod_database_code 4314076

loop_
_symmetry_equiv_pos_as_xyz
'x, y, z'
'-x, -y+1/2, z+1/2'
'-x, y+1/2, -z+1/2'
'x, -y, -z'
'x+1/2, y+1/2, z'
'-x+1/2, -y+1, z+1/2'
'-x+1/2, y+1, -z+1/2'
'x+1/2, -y+1/2, -z'
'-x, -y, -z'
'x, y-1/2, -z-1/2'
'x, -y-1/2, z-1/2'
'-x, y, z'
'-x+1/2, -y+1/2, -z'
'x+1/2, y, -z-1/2'
'x+1/2, -y, z-1/2'
'-x+1/2, y+1/2, z'

loop_
_atom_site_label
_atom_site_type_symbol
_atom_site_fract_x
_atom_site_fract_y
_atom_site_fract_z
_atom_site_U_iso_or_equiv
_atom_site_adp_type
_atom_site_occupancy
_atom_site_symmetry_multiplicity
_atom_site_calc_flag
_atom_site_refinement_flags
_atom_site_disorder_assembly
_atom_site_disorder_group
Co1 Co 0.323412(17) 0.24028(7) 0.63675(2) 0.0322(2) Uani 1 1 d . . .
I1 I 0.307572(10) 0.05145(4) 0.658938(13) 0.04826(14) Uani 1 1 d . . .
P1 P 0.37082(3) 0.26707(12) 0.61520(4) 0.0298(3) Uani 1 1 d . . .
P2 P 0.29973(3) 0.31856(12) 0.58406(4) 0.0268(3) Uani 1 1 d . B .
P3 P 0.32076(4) 0.39417(14) 0.67924(5) 0.0359(4) Uani 1 1 d . . .
B2 B 1.0000 0.5979(7) 0.3832(2) 0.024(2) Uani 1 2 d S . .
C1 C 0.35162(12) 0.6100(5) 0.58754(17) 0.0297(13) Uani 1 1 d . . .
C2 C 0.33753(13) 0.7052(5) 0.60000(17) 0.0322(14) Uani 1 1 d . . .
H2 H 0.3248 0.7001 0.6216 0.039 Uiso 1 1 calc R . .
C3 C 0.34111(14) 0.8049(5) 0.58277(19) 0.0405(16) Uani 1 1 d . . .
H3 H 0.3306 0.8666 0.5918 0.049 Uiso 1 1 calc R . .
C4 C 0.36033(14) 0.8149(5) 0.5519(2) 0.0483(19) Uani 1 1 d . . .
H4 H 0.3634 0.8841 0.5400 0.058 Uiso 1 1 calc R . .
C5 C 0.37489(14) 0.7252(6) 0.5387(2) 0.0495(18) Uani 1 1 d . . .
H5 H 0.3879 0.7318 0.5174 0.059 Uiso 1 1 calc R . .
C6 C 0.37072(13) 0.6249(5) 0.55617(18) 0.0397(16) Uani 1 1 d . . .
H6 H 0.3812 0.5635 0.5466 0.048 Uiso 1 1 calc R . .
C7 C 0.37001(12) 0.4023(4) 0.59364(16) 0.0297(13) Uani 1 1 d . . .
H7A H 0.3886 0.4382 0.6000 0.036 Uiso 1 1 calc R . .
H7B H 0.3695 0.3927 0.5650 0.036 Uiso 1 1 calc R . .
C8 C 0.31228(12) 0.4596(4) 0.58389(16) 0.0285(13) Uani 1 1 d . . .
H8A H 0.3137 0.4834 0.5564 0.034 Uiso 1 1 calc R . .
H8B H 0.2971 0.5048 0.5963 0.034 Uiso 1 1 calc R . .
C9 C 0.34070(13) 0.4986(4) 0.65337(15) 0.0304(13) Uani 1 1 d . . .
H9A H 0.3316 0.5699 0.6594 0.036 Uiso 1 1 calc R . .
H9B H 0.3605 0.5007 0.6643 0.036 Uiso 1 1 calc R . .
C10 C 0.41442(14) 0.2174(5) 0.55888(19) 0.0453(17) Uani 1 1 d . . .
H10A H 0.4304 0.2165 0.5776 0.068 Uiso 1 1 calc R . .
H10B H 0.4115 0.2921 0.5494 0.068 Uiso 1 1 calc R . .
H10C H 0.4191 0.1694 0.5369 0.068 Uiso 1 1 calc R . .
C11 C 0.38663(13) 0.1767(5) 0.57883(19) 0.0387(15) Uani 1 1 d . . .
H11 H 0.3718 0.1693 0.5578 0.046 Uiso 1 1 calc R . .
C12 C 0.39173(17) 0.0611(5) 0.5946(2) 0.065(2) Uani 1 1 d . . .
H12A H 0.3741 0.0348 0.6073 0.097 Uiso 1 1 calc R . .
H12B H 0.4076 0.0624 0.6134 0.097 Uiso 1 1 calc R . .
H12C H 0.3967 0.0121 0.5730 0.097 Uiso 1 1 calc R . .
C13 C 0.42653(14) 0.3009(6) 0.6494(2) 0.053(2) Uani 1 1 d . . .
H13A H 0.4363 0.3222 0.6736 0.080 Uiso 1 1 calc R . .
H13B H 0.4278 0.3609 0.6306 0.080 Uiso 1 1 calc R . .
H13C H 0.4359 0.2358 0.6387 0.080 Uiso 1 1 calc R . .
C14 C 0.39514(13) 0.2760(5) 0.65782(16) 0.0329(14) Uani 1 1 d . . .
H14 H 0.3879 0.3398 0.6733 0.039 Uiso 1 1 calc R . .
C15 C 0.39240(16) 0.1772(6) 0.6850(2) 0.059(2) Uani 1 1 d . . .
H15A H 0.4020 0.1139 0.6731 0.088 Uiso 1 1 calc R . .
H15B H 0.3719 0.1606 0.6892 0.088 Uiso 1 1 calc R . .
H15C H 0.4016 0.1939 0.7100 0.088 Uiso 1 1 calc R . .
C16 C 0.29824(14) 0.3114(5) 0.50163(17) 0.0385(15) Uani 1 1 d . . .
H16A H 0.3087 0.2871 0.4783 0.058 Uiso 1 1 calc R . .
H16B H 0.2992 0.3912 0.5035 0.058 Uiso 1 1 calc R . .
H16C H 0.2780 0.2882 0.4999 0.058 Uiso 1 1 calc R . .
C17 C 0.31200(12) 0.2614(5) 0.53727(16) 0.0306(13) Uani 1 1 d . . .
H17 H 0.3331 0.2786 0.5355 0.037 Uiso 1 1 calc R . .
C18 C 0.30979(14) 0.1369(5) 0.53634(19) 0.0426(16) Uani 1 1 d . . .
H18A H 0.2894 0.1154 0.5350 0.064 Uiso 1 1 calc R . .
H18B H 0.3185 0.1065 0.5600 0.064 Uiso 1 1 calc R . .
H18C H 0.3201 0.1089 0.5135 0.064 Uiso 1 1 calc R . .
C19 C 0.24472(13) 0.4087(5) 0.56194(18) 0.0384(15) Uani 1 1 d . B .
H19A H 0.2440 0.3876 0.5344 0.058 Uiso 1 1 calc R . .
H19B H 0.2552 0.4779 0.5646 0.058 Uiso 1 1 calc R . .
H19C H 0.2249 0.4174 0.5718 0.058 Uiso 1 1 calc R . .
C20 C 0.25997(14) 0.3216(6) 0.5848(2) 0.060(2) Uani 1 1 d . . .
H20 H 0.2588 0.2689 0.5626 0.072 Uiso 1 1 calc R A 1
C21A C 0.2443(4) 0.250(3) 0.6098(10) 0.046(8) Uani 0.38(4) 1 d P B 1
H21A H 0.2435 0.2809 0.6360 0.069 Uiso 0.38(4) 1 calc PR B 1
H21B H 0.2542 0.1786 0.6108 0.069 Uiso 0.38(4) 1 calc PR B 1
H21C H 0.2246 0.2397 0.5998 0.069 Uiso 0.38(4) 1 calc PR B 1
C21B C 0.2457(3) 0.2159(10) 0.5879(7) 0.036(4) Uani 0.62(4) 1 d P B 2
H21D H 0.2255 0.2265 0.5960 0.055 Uiso 0.62(4) 1 calc PR B 2
H21E H 0.2558 0.1710 0.6072 0.055 Uiso 0.62(4) 1 calc PR B 2
H21F H 0.2462 0.1791 0.5625 0.055 Uiso 0.62(4) 1 calc PR B 2
C22 C 0.27906(18) 0.5495(7) 0.7039(3) 0.094(3) Uani 1 1 d . . .
H22A H 0.2586 0.5710 0.7026 0.142 Uiso 1 1 calc R . .
H22B H 0.2910 0.6059 0.6916 0.142 Uiso 1 1 calc R . .
H22C H 0.2848 0.5412 0.7312 0.142 Uiso 1 1 calc R . .
C23 C 0.28319(14) 0.4429(5) 0.68294(18) 0.0428(16) Uani 1 1 d . . .
H23 H 0.2769 0.4569 0.6555 0.051 Uiso 1 1 calc R . .
C24 C 0.26281(15) 0.3564(7) 0.6983(2) 0.060(2) Uani 1 1 d . . .
H24A H 0.2682 0.3377 0.7250 0.090 Uiso 1 1 calc R . .
H24B H 0.2641 0.2911 0.6819 0.090 Uiso 1 1 calc R . .
H24C H 0.2429 0.3844 0.6978 0.090 Uiso 1 1 calc R . .
C25 C 0.35421(16) 0.4643(6) 0.74420(19) 0.056(2) Uani 1 1 d . . .
H25A H 0.3472 0.4914 0.7693 0.084 Uiso 1 1 calc R . .
H25B H 0.3557 0.5253 0.7258 0.084 Uiso 1 1 calc R . .
H25C H 0.3733 0.4308 0.7477 0.084 Uiso 1 1 calc R . .
C26A C 0.3346(2) 0.3854(7) 0.7294(2) 0.095(4) Uani 1 1 d . . .
H26A H 0.3176 0.4270 0.7397 0.114 Uiso 1 1 calc R . .
C27 C 0.32649(19) 0.2884(7) 0.7515(2) 0.077(3) Uani 1 1 d . . .
H27A H 0.3392 0.2276 0.7443 0.116 Uiso 1 1 calc R . .
H27B H 0.3064 0.2691 0.7457 0.116 Uiso 1 1 calc R . .
H27C H 0.3285 0.3034 0.7794 0.116 Uiso 1 1 calc R . .
Co2 Co 1.0000 0.84727(8) 0.34259(3) 0.0220(2) Uani 1 2 d S . .
I2 I 1.0000 1.03488(4) 0.311750(15) 0.03579(15) Uani 1 2 d S . .
P5 P 1.0000 0.83156(16) 0.41009(6) 0.0253(5) Uani 1 2 d S . .
P4 P 0.96206(3) 0.72838(12) 0.32942(4) 0.0262(3) Uani 1 1 d . . .
B30 B 0.34364(14) 0.4894(5) 0.60536(18) 0.0272(15) Uani 1 1 d . . .
C28 C 1.0000 0.4751(6) 0.4022(2) 0.0252(17) Uani 1 2 d S . .
C29 C 1.0000 0.3830(6) 0.3797(2) 0.039(2) Uani 1 2 d S . .
H29 H 1.0000 0.3922 0.3523 0.047 Uiso 1 2 calc SR . .
C30 C 1.0000 0.2787(7) 0.3938(3) 0.039(2) Uani 1 2 d S . .
H30 H 1.0000 0.2185 0.3764 0.047 Uiso 1 2 calc SR . .
C31 C 1.0000 0.2609(7) 0.4335(3) 0.045(2) Uani 1 2 d S . .
H31 H 1.0000 0.1889 0.4439 0.054 Uiso 1 2 calc SR . .
C32 C 1.0000 0.3492(8) 0.4571(3) 0.088(5) Uani 1 2 d S . .
H32 H 1.0000 0.3405 0.4846 0.106 Uiso 1 2 calc SR . .
C33 C 1.0000 0.4521(8) 0.4408(3) 0.075(4) Uani 1 2 d S . .
H33 H 1.0000 0.5125 0.4582 0.090 Uiso 1 2 calc SR . .
C34 C 0.97057(18) 0.6061(6) 0.3563(3) 0.089(3) Uani 1 1 d . . .
H34A H 0.9539 0.5912 0.3736 0.107 Uiso 1 1 calc R . .
H34B H 0.9714 0.5454 0.3373 0.107 Uiso 1 1 calc R . .
C35 C 1.0000 0.6865(8) 0.4178(3) 0.115(7) Uani 1 2 d S . .
H35A H 1.0172 0.6703 0.4341 0.138 Uiso 0.50 1 calc PR . .
H35B H 0.9828 0.6703 0.4341 0.138 Uiso 0.50 1 calc PR . .
C36 C 0.93636(15) 0.6057(6) 0.26801(19) 0.053(2) Uani 1 1 d . . .
H36A H 0.9174 0.6413 0.2691 0.079 Uiso 1 1 calc R . .
H36B H 0.9368 0.5445 0.2864 0.079 Uiso 1 1 calc R . .
H36C H 0.9399 0.5784 0.2416 0.079 Uiso 1 1 calc R . .
C37 C 0.95955(14) 0.6871(6) 0.27867(18) 0.0484(19) Uani 1 1 d . . .
H37 H 0.9782 0.6484 0.2733 0.058 Uiso 1 1 calc R . .
C38 C 0.9597(2) 0.7857(8) 0.2512(2) 0.116(5) Uani 1 1 d . . .
H38A H 0.9644 0.7614 0.2247 0.174 Uiso 1 1 calc R . .
H38B H 0.9743 0.8386 0.2600 0.174 Uiso 1 1 calc R . .
H38C H 0.9405 0.8202 0.2513 0.174 Uiso 1 1 calc R . .
C39 C 0.90216(15) 0.6912(6) 0.3457(3) 0.071(3) Uani 1 1 d . . .
H39A H 0.8844 0.7259 0.3552 0.106 Uiso 1 1 calc R . .
H39B H 0.9070 0.6291 0.3625 0.106 Uiso 1 1 calc R . .
H39C H 0.8992 0.6652 0.3190 0.106 Uiso 1 1 calc R . .
C40 C 0.92715(15) 0.7750(5) 0.3464(2) 0.0509(19) Uani 1 1 d . . .
H40 H 0.9300 0.7946 0.3744 0.061 Uiso 1 1 calc R . .
C42 C 0.96068(16) 0.8494(6) 0.47383(18) 0.056(2) Uani 1 1 d . . .
H42A H 0.9728 0.8835 0.4939 0.084 Uiso 1 1 calc R . .
H42B H 0.9629 0.7698 0.4751 0.084 Uiso 1 1 calc R . .
H42C H 0.9404 0.8689 0.4783 0.084 Uiso 1 1 calc R . .
C43 C 0.9695(2) 0.8876(11) 0.4360(2) 0.140(6) Uani 1 1 d . . .
H43 H 0.9555 0.8383 0.4223 0.169 Uiso 1 1 calc R . .
C44 C 0.95642(17) 0.9848(7) 0.4197(2) 0.070(3) Uani 1 1 d . . .
H44A H 0.9626 1.0489 0.4347 0.105 Uiso 1 1 calc R . .
H44B H 0.9353 0.9783 0.4209 0.105 Uiso 1 1 calc R . .
H44C H 0.9625 0.9932 0.3925 0.105 Uiso 1 1 calc R . .
C41 C 0.91729(17) 0.8776(6) 0.3269(4) 0.105(4) Uani 1 1 d . . .
H41A H 0.9091 0.8599 0.3013 0.158 Uiso 1 1 calc R . .
H41B H 0.9338 0.9271 0.3236 0.158 Uiso 1 1 calc R . .
H41C H 0.9025 0.9131 0.3429 0.158 Uiso 1 1 calc R . .

loop_
_atom_site_aniso_label
_atom_site_aniso_U_11
_atom_site_aniso_U_22
_atom_site_aniso_U_33
_atom_site_aniso_U_23
_atom_site_aniso_U_13
_atom_site_aniso_U_12
Co1 0.0276(4) 0.0357(5) 0.0332(4) 0.0061(4) 0.0004(4) -0.0039(4)
I1 0.0482(3) 0.0407(3) 0.0558(3) 0.0114(2) 0.0016(2) -0.0092(2)
P1 0.0247(8) 0.0277(8) 0.0369(9) 0.0044(7) -0.0008(7) -0.0011(7)
P2 0.0235(8) 0.0276(8) 0.0293(8) 0.0008(6) 0.0013(6) -0.0022(6)
P3 0.0366(10) 0.0390(9) 0.0322(9) 0.0033(7) -0.0005(7) -0.0108(8)
B2 0.034(5) 0.024(5) 0.014(4) 0.003(3) 0.000 0.000
C1 0.019(3) 0.035(3) 0.035(3) 0.001(3) -0.005(3) -0.002(3)
C2 0.030(3) 0.033(3) 0.034(3) 0.003(3) -0.013(3) -0.001(3)
C3 0.038(4) 0.032(4) 0.052(4) 0.005(3) -0.017(3) 0.004(3)
C4 0.038(4) 0.032(4) 0.074(5) 0.021(4) -0.027(4) -0.008(3)
C5 0.033(4) 0.058(5) 0.058(5) 0.025(4) 0.003(3) -0.006(3)
C6 0.033(4) 0.038(4) 0.048(4) 0.011(3) 0.001(3) -0.001(3)
C7 0.026(3) 0.033(3) 0.030(3) 0.004(3) 0.002(3) -0.003(3)
C8 0.029(3) 0.029(3) 0.028(3) 0.002(3) 0.002(2) 0.002(3)
C9 0.030(3) 0.028(3) 0.033(3) -0.003(3) -0.009(3) -0.003(3)
C10 0.037(4) 0.046(4) 0.053(4) -0.006(3) 0.008(3) 0.007(3)
C11 0.024(3) 0.037(4) 0.055(4) -0.004(3) -0.005(3) -0.001(3)
C12 0.060(5) 0.039(4) 0.095(6) 0.001(4) 0.021(4) -0.002(4)
C13 0.048(5) 0.062(5) 0.050(4) 0.010(4) -0.014(3) -0.025(4)
C14 0.032(3) 0.030(3) 0.037(3) 0.008(3) -0.002(3) -0.003(3)
C15 0.054(5) 0.057(5) 0.065(5) 0.029(4) -0.025(4) -0.025(4)
C16 0.047(4) 0.036(3) 0.033(3) -0.006(3) 0.000(3) 0.001(3)
C17 0.028(3) 0.031(3) 0.032(3) -0.003(3) 0.001(3) -0.009(3)
C18 0.052(4) 0.032(3) 0.044(4) -0.014(3) 0.006(3) -0.005(3)
C19 0.027(4) 0.035(3) 0.053(4) -0.001(3) -0.003(3) 0.000(3)
C20 0.029(4) 0.058(5) 0.094(6) 0.030(4) 0.002(4) 0.003(4)
C21A 0.022(10) 0.075(18) 0.040(15) 0.013(13) 0.005(10) -0.006(10)
C21B 0.028(6) 0.034(7) 0.047(10) 0.005(6) 0.002(6) -0.007(5)
C22 0.058(6) 0.096(7) 0.129(8) -0.071(6) 0.036(5) -0.008(5)
C23 0.045(4) 0.050(4) 0.034(4) -0.011(3) 0.010(3) -0.006(3)
C24 0.045(5) 0.086(6) 0.049(4) 0.010(4) 0.000(3) -0.019(4)
C25 0.068(5) 0.065(5) 0.035(4) 0.000(4) -0.008(4) -0.006(4)
C26A 0.164(10) 0.076(6) 0.045(5) 0.023(4) -0.050(6) -0.061(7)
C27 0.105(7) 0.078(6) 0.049(5) 0.032(4) -0.028(5) -0.011(5)
Co2 0.0293(6) 0.0203(5) 0.0165(5) 0.0023(4) 0.000 0.000
I2 0.0558(4) 0.0247(3) 0.0269(3) 0.0027(2) 0.000 0.000
P5 0.0382(13) 0.0195(10) 0.0182(10) 0.0016(8) 0.000 0.000
P4 0.0282(9) 0.0237(8) 0.0268(8) 0.0021(6) -0.0070(6) 0.0005(6)
B30 0.022(3) 0.036(4) 0.025(3) 0.001(3) -0.006(3) -0.007(3)
C28 0.024(4) 0.026(4) 0.025(4) 0.001(3) 0.000 0.000
C29 0.067(7) 0.022(4) 0.027(5) 0.004(4) 0.000 0.000
C30 0.055(6) 0.021(4) 0.042(5) 0.006(4) 0.000 0.000
C31 0.064(7) 0.032(5) 0.040(6) 0.011(4) 0.000 0.000
C32 0.208(16) 0.025(5) 0.032(6) 0.007(5) 0.000 0.000
C33 0.163(13) 0.034(6) 0.028(5) -0.003(5) 0.000 0.000
C34 0.076(6) 0.041(4) 0.151(9) 0.049(5) -0.084(6) -0.028(4)
C35 0.30(2) 0.017(5) 0.031(6) 0.003(4) 0.000 0.000
C36 0.049(5) 0.073(5) 0.037(4) -0.014(4) -0.002(3) -0.023(4)
C37 0.038(4) 0.066(5) 0.041(4) -0.033(4) 0.016(3) -0.029(4)
C38 0.195(11) 0.134(9) 0.020(4) -0.002(5) -0.006(5) -0.114(8)
C39 0.049(5) 0.047(4) 0.116(7) -0.018(5) 0.055(5) -0.009(4)
C40 0.054(5) 0.047(4) 0.051(4) -0.015(3) 0.030(4) -0.007(4)
C42 0.074(5) 0.050(4) 0.044(4) -0.012(3) 0.022(4) -0.008(4)
C43 0.136(9) 0.237(13) 0.048(5) 0.085(7) 0.063(6) 0.141(9)
C44 0.074(6) 0.090(6) 0.045(4) 0.001(4) 0.007(4) 0.047(5)
C41 0.039(5) 0.037(5) 0.239(13) -0.011(6) 0.018(6) 0.013(4)

loop_
_atom_type_symbol
_atom_type_description
_atom_type_scat_dispersion_real
_atom_type_scat_dispersion_imag
_atom_type_scat_source
C C 0.0033 0.0016 'International Tables Vol C Tables 4.2.6.8 and 6.1.1.4'
H H 0.0000 0.0000 'International Tables Vol C Tables 4.2.6.8 and 6.1.1.4'
B B 0.0013 0.0007 'International Tables Vol C Tables 4.2.6.8 and 6.1.1.4'
P P 0.1023 0.0942 'International Tables Vol C Tables 4.2.6.8 and 6.1.1.4'
Co Co 0.3494 0.9721 'International Tables Vol C Tables 4.2.6.8 and 6.1.1.4'
I I -0.4742 1.8119 'International Tables Vol C Tables 4.2.6.8 and 6.1.1.4'

loop_
_geom_angle_atom_site_label_1
_geom_angle_atom_site_label_2
_geom_angle_atom_site_label_3
_geom_angle
_geom_angle_site_symmetry_1
_geom_angle_site_symmetry_3
_geom_angle_publ_flag
P2 Co1 P1 97.84(6) . . ?
P2 Co1 P3 97.32(6) . . ?
P1 Co1 P3 97.55(6) . . ?
P2 Co1 I1 118.27(5) . . ?
P1 Co1 I1 119.53(5) . . ?
P3 Co1 I1 121.29(5) . . ?
C7 P1 C11 106.4(3) . . ?
C7 P1 C14 106.4(3) . . ?
C11 P1 C14 109.6(3) . . ?
C7 P1 Co1 103.79(19) . . ?
C11 P1 Co1 120.5(2) . . ?
C14 P1 Co1 109.08(19) . . ?
C8 P2 C20 107.4(3) . . ?
C8 P2 C17 105.0(3) . . ?
C20 P2 C17 109.1(3) . . ?
C8 P2 Co1 104.11(18) . . ?
C20 P2 Co1 117.9(2) . . ?
C17 P2 Co1 112.27(19) . . ?
C9 P3 C23 106.6(3) . . ?
C9 P3 C26A 108.9(3) . . ?
C23 P3 C26A 106.3(4) . . ?
C9 P3 Co1 103.34(19) . . ?
C23 P3 Co1 110.3(2) . . ?
C26A P3 Co1 120.6(3) . . ?
C35 B2 C28 108.9(6) . . ?
C35 B2 C34 111.9(5) . . ?
C28 B2 C34 106.3(4) . . ?
C35 B2 C34 111.9(5) . 12_755 ?
C28 B2 C34 106.3(4) . 12_755 ?
C34 B2 C34 111.2(9) . 12_755 ?
C2 C1 C6 114.7(5) . . ?
C2 C1 B30 122.0(5) . . ?
C6 C1 B30 123.0(5) . . ?
C3 C2 C1 123.6(6) . . ?
C3 C2 H2 118.2 . . ?
C1 C2 H2 118.2 . . ?
C2 C3 C4 119.1(6) . . ?
C2 C3 H3 120.4 . . ?
C4 C3 H3 120.4 . . ?
C5 C4 C3 119.9(6) . . ?
C5 C4 H4 120.0 . . ?
C3 C4 H4 120.0 . . ?
C4 C5 C6 120.0(6) . . ?
C4 C5 H5 120.0 . . ?
C6 C5 H5 120.0 . . ?
C5 C6 C1 122.5(6) . . ?
C5 C6 H6 118.8 . . ?
C1 C6 H6 118.8 . . ?
B30 C7 P1 120.0(4) . . ?
B30 C7 H7A 107.3 . . ?
P1 C7 H7A 107.3 . . ?
B30 C7 H7B 107.3 . . ?
P1 C7 H7B 107.3 . . ?
H7A C7 H7B 106.9 . . ?
B30 C8 P2 118.8(4) . . ?
B30 C8 H8A 107.6 . . ?
P2 C8 H8A 107.6 . . ?
B30 C8 H8B 107.6 . . ?
P2 C8 H8B 107.6 . . ?
H8A C8 H8B 107.0 . . ?
B30 C9 P3 118.8(4) . . ?
B30 C9 H9A 107.6 . . ?
P3 C9 H9A 107.6 . . ?
B30 C9 H9B 107.6 . . ?
P3 C9 H9B 107.6 . . ?
H9A C9 H9B 107.0 . . ?
C11 C10 H10A 109.5 . . ?
C11 C10 H10B 109.5 . . ?
H10A C10 H10B 109.5 . . ?
C11 C10 H10C 109.5 . . ?
H10A C10 H10C 109.5 . . ?
H10B C10 H10C 109.5 . . ?
C12 C11 C10 109.1(5) . . ?
C12 C11 P1 112.3(5) . . ?
C10 C11 P1 116.4(4) . . ?
C12 C11 H11 106.1 . . ?
C10 C11 H11 106.1 . . ?
P1 C11 H11 106.1 . . ?
C11 C12 H12A 109.5 . . ?
C11 C12 H12B 109.5 . . ?
H12A C12 H12B 109.5 . . ?
C11 C12 H12C 109.5 . . ?
H12A C12 H12C 109.5 . . ?
H12B C12 H12C 109.5 . . ?
C14 C13 H13A 109.5 . . ?
C14 C13 H13B 109.5 . . ?
H13A C13 H13B 109.5 . . ?
C14 C13 H13C 109.5 . . ?
H13A C13 H13C 109.5 . . ?
H13B C13 H13C 109.5 . . ?
C13 C14 C15 110.8(5) . . ?
C13 C14 P1 116.4(4) . . ?
C15 C14 P1 112.7(4) . . ?
C13 C14 H14 105.3 . . ?
C15 C14 H14 105.3 . . ?
P1 C14 H14 105.3 . . ?
C14 C15 H15A 109.5 . . ?
C14 C15 H15B 109.5 . . ?
H15A C15 H15B 109.5 . . ?
C14 C15 H15C 109.5 . . ?
H15A C15 H15C 109.5 . . ?
H15B C15 H15C 109.5 . . ?
C17 C16 H16A 109.5 . . ?
C17 C16 H16B 109.5 . . ?
H16A C16 H16B 109.5 . . ?
C17 C16 H16C 109.5 . . ?
H16A C16 H16C 109.5 . . ?
H16B C16 H16C 109.5 . . ?
C16 C17 C18 111.1(5) . . ?
C16 C17 P2 115.1(4) . . ?
C18 C17 P2 112.1(4) . . ?
C16 C17 H17 105.9 . . ?
C18 C17 H17 105.9 . . ?
P2 C17 H17 105.9 . . ?
C17 C18 H18A 109.5 . . ?
C17 C18 H18B 109.5 . . ?
H18A C18 H18B 109.5 . . ?
C17 C18 H18C 109.5 . . ?
H18A C18 H18C 109.5 . . ?
H18B C18 H18C 109.5 . . ?
C20 C19 H19A 109.5 . . ?
C20 C19 H19B 109.5 . . ?
H19A C19 H19B 109.5 . . ?
C20 C19 H19C 109.5 . . ?
H19A C19 H19C 109.5 . . ?
H19B C19 H19C 109.5 . . ?
C21A C20 C21B 34.8(11) . . ?
C21A C20 C19 121.1(10) . . ?
C21B C20 C19 117.2(8) . . ?
C21A C20 P2 120.1(9) . . ?
C21B C20 P2 115.8(7) . . ?
C19 C20 P2 118.5(5) . . ?
C21A C20 H20 91.9 . . ?
C21B C20 H20 57.1 . . ?
C19 C20 H20 91.9 . . ?
P2 C20 H20 91.9 . . ?
C20 C21A H21A 109.5 . . ?
C20 C21A H21B 109.5 . . ?
C20 C21A H21C 109.5 . . ?
C20 C21B H21D 109.5 . . ?
C20 C21B H21E 109.5 . . ?
H21D C21B H21E 109.5 . . ?
C20 C21B H21F 109.5 . . ?
H21D C21B H21F 109.5 . . ?
H21E C21B H21F 109.5 . . ?
C23 C22 H22A 109.5 . . ?
C23 C22 H22B 109.5 . . ?
H22A C22 H22B 109.5 . . ?
C23 C22 H22C 109.5 . . ?
H22A C22 H22C 109.5 . . ?
H22B C22 H22C 109.5 . . ?
C22 C23 C24 111.2(6) . . ?
C22 C23 P3 115.8(5) . . ?
C24 C23 P3 112.6(5) . . ?
C22 C23 H23 105.4 . . ?
C24 C23 H23 105.4 . . ?
P3 C23 H23 105.4 . . ?
C23 C24 H24A 109.5 . . ?
C23 C24 H24B 109.5 . . ?
H24A C24 H24B 109.5 . . ?
C23 C24 H24C 109.5 . . ?
H24A C24 H24C 109.5 . . ?
H24B C24 H24C 109.5 . . ?
C26A C25 H25A 109.5 . . ?
C26A C25 H25B 109.5 . . ?
H25A C25 H25B 109.5 . . ?
C26A C25 H25C 109.5 . . ?
H25A C25 H25C 109.5 . . ?
H25B C25 H25C 109.5 . . ?
C25 C26A C27 122.1(7) . . ?
C25 C26A P3 121.2(5) . . ?
C27 C26A P3 116.5(6) . . ?
C25 C26A H26A 91.6 . . ?
C27 C26A H26A 91.6 . . ?
P3 C26A H26A 91.6 . . ?
C26A C27 H27A 109.5 . . ?
C26A C27 H27B 109.5 . . ?
H27A C27 H27B 109.5 . . ?
C26A C27 H27C 109.5 . . ?
H27A C27 H27C 109.5 . . ?
H27B C27 H27C 109.5 . . ?
P4 Co2 P4 97.97(8) . 12_755 ?
P4 Co2 P5 98.19(6) . . ?
P4 Co2 P5 98.19(6) 12_755 . ?
P4 Co2 I2 119.17(4) . . ?
P4 Co2 I2 119.17(4) 12_755 . ?
P5 Co2 I2 119.51(6) . . ?
C35 P5 C43 107.7(5) . . ?
C35 P5 C43 107.7(4) . 12_755 ?
C43 P5 C43 102.8(9) . 12_755 ?
C35 P5 Co2 103.3(3) . . ?
C43 P5 Co2 117.4(3) . . ?
C43 P5 Co2 117.4(3) 12_755 . ?
C34 P4 C40 106.9(4) . . ?
C34 P4 C37 106.0(4) . . ?
C40 P4 C37 109.9(3) . . ?
C34 P4 Co2 104.8(2) . . ?
C40 P4 Co2 114.4(2) . . ?
C37 P4 Co2 114.1(2) . . ?
C1 B30 C9 109.2(5) . . ?
C1 B30 C8 103.1(4) . . ?
C9 B30 C8 112.6(5) . . ?
C1 B30 C7 108.7(5) . . ?
C9 B30 C7 110.1(5) . . ?
C8 B30 C7 112.8(5) . . ?
C33 C28 C29 112.5(8) . . ?
C33 C28 B2 125.5(7) . . ?
C29 C28 B2 122.1(7) . . ?
C30 C29 C28 124.8(8) . . ?
C30 C29 H29 117.6 . . ?
C28 C29 H29 117.6 . . ?
C29 C30 C31 119.8(8) . . ?
C29 C30 H30 120.1 . . ?
C31 C30 H30 120.1 . . ?
C32 C31 C30 117.8(8) . . ?
C32 C31 H31 121.1 . . ?
C30 C31 H31 121.1 . . ?
C31 C32 C33 119.1(9) . . ?
C31 C32 H32 120.4 . . ?
C33 C32 H32 120.4 . . ?
C28 C33 C32 126.0(9) . . ?
C28 C33 H33 117.0 . . ?
C32 C33 H33 117.0 . . ?
B2 C34 P4 121.3(5) . . ?
B2 C34 H34A 107.0 . . ?
P4 C34 H34A 107.0 . . ?
B2 C34 H34B 107.0 . . ?
P4 C34 H34B 107.0 . . ?
H34A C34 H34B 106.8 . . ?
B2 C35 P5 123.9(7) . . ?
B2 C35 H35A 106.4 . . ?
P5 C35 H35A 106.4 . . ?
B2 C35 H35B 106.4 . . ?
P5 C35 H35B 106.4 . . ?
H35A C35 H35B 106.4 . . ?
C37 C36 H36A 109.5 . . ?
C37 C36 H36B 109.5 . . ?
H36A C36 H36B 109.5 . . ?
C37 C36 H36C 109.5 . . ?
H36A C36 H36C 109.5 . . ?
H36B C36 H36C 109.5 . . ?
C36 C37 C38 111.9(6) . . ?
C36 C37 P4 117.5(4) . . ?
C38 C37 P4 111.8(5) . . ?
C36 C37 H37 104.7 . . ?
C38 C37 H37 104.7 . . ?
P4 C37 H37 104.7 . . ?
C37 C38 H38A 109.5 . . ?
C37 C38 H38B 109.5 . . ?
H38A C38 H38B 109.5 . . ?
C37 C38 H38C 109.5 . . ?
H38A C38 H38C 109.5 . . ?
H38B C38 H38C 109.5 . . ?
C40 C39 H39A 109.5 . . ?
C40 C39 H39B 109.5 . . ?
H39A C39 H39B 109.5 . . ?
C40 C39 H39C 109.5 . . ?
H39A C39 H39C 109.5 . . ?
H39B C39 H39C 109.5 . . ?
C41 C40 C39 108.9(7) . . ?
C41 C40 P4 113.1(5) . . ?
C39 C40 P4 116.9(5) . . ?
C41 C40 H40 105.7 . . ?
C39 C40 H40 105.7 . . ?
P4 C40 H40 105.7 . . ?
C43 C42 H42A 109.5 . . ?
C43 C42 H42B 109.5 . . ?
H42A C42 H42B 109.5 . . ?
C43 C42 H42C 109.5 . . ?
H42A C42 H42C 109.5 . . ?
H42B C42 H42C 109.5 . . ?
C42 C43 C44 119.7(7) . . ?
C42 C43 P5 123.0(6) . . ?
C44 C43 P5 116.7(6) . . ?
C42 C43 H43 92.5 . . ?
C44 C43 H43 92.5 . . ?
P5 C43 H43 92.5 . . ?
C43 C44 H44A 109.5 . . ?
C43 C44 H44B 109.5 . . ?
H44A C44 H44B 109.5 . . ?
C43 C44 H44C 109.5 . . ?
H44A C44 H44C 109.5 . . ?
H44B C44 H44C 109.5 . . ?
C40 C41 H41A 109.5 . . ?
C40 C41 H41B 109.5 . . ?
H41A C41 H41B 109.5 . . ?
C40 C41 H41C 109.5 . . ?
H41A C41 H41C 109.5 . . ?
H41B C41 H41C 109.5 . . ?

loop_
_geom_bond_atom_site_label_1
_geom_bond_atom_site_label_2
_geom_bond_distance
_geom_bond_site_symmetry_2
_geom_bond_publ_flag
Co1 P2 2.3213(17) . ?
Co1 P1 2.3335(17) . ?
Co1 P3 2.3854(19) . ?
Co1 I1 2.5402(9) . ?
P1 C7 1.813(6) . ?
P1 C11 1.821(6) . ?
P1 C14 1.848(6) . ?
P2 C8 1.820(6) . ?
P2 C20 1.836(7) . ?
P2 C17 1.842(6) . ?
P3 C9 1.809(6) . ?
P3 C23 1.838(7) . ?
P3 C26A 1.841(7) . ?
B2 C35 1.609(13) . ?
B2 C28 1.638(11) . ?
B2 C34 1.647(8) . ?
B2 C34 1.647(8) 12_755 ?
C1 C2 1.401(8) . ?
C1 C6 1.404(8) . ?
C1 B30 1.640(8) . ?
C2 C3 1.366(8) . ?
C2 H2 0.9500 . ?
C3 C4 1.388(9) . ?
C3 H3 0.9500 . ?
C4 C5 1.365(9) . ?
C4 H4 0.9500 . ?
C5 C6 1.380(8) . ?
C5 H5 0.9500 . ?
C6 H6 0.9500 . ?
C7 B30 1.667(9) . ?
C7 H7A 0.9900 . ?
C7 H7B 0.9900 . ?
C8 B30 1.665(8) . ?
C8 H8A 0.9900 . ?
C8 H8B 0.9900 . ?
C9 B30 1.658(8) . ?
C9 H9A 0.9900 . ?
C9 H9B 0.9900 . ?
C10 C11 1.537(8) . ?
C10 H10A 0.9800 . ?
C10 H10B 0.9800 . ?
C10 H10C 0.9800 . ?
C11 C12 1.533(9) . ?
C11 H11 1.0000 . ?
C12 H12A 0.9800 . ?
C12 H12B 0.9800 . ?
C12 H12C 0.9800 . ?
C13 C14 1.508(9) . ?
C13 H13A 0.9800 . ?
C13 H13B 0.9800 . ?
C13 H13C 0.9800 . ?
C14 C15 1.533(8) . ?
C14 H14 1.0000 . ?
C15 H15A 0.9800 . ?
C15 H15B 0.9800 . ?
C15 H15C 0.9800 . ?
C16 C17 1.509(8) . ?
C16 H16A 0.9800 . ?
C16 H16B 0.9800 . ?
C16 H16C 0.9800 . ?
C17 C18 1.527(8) . ?
C17 H17 1.0000 . ?
C18 H18A 0.9800 . ?
C18 H18B 0.9800 . ?
C18 H18C 0.9800 . ?
C19 C20 1.499(8) . ?
C19 H19A 0.9800 . ?
C19 H19B 0.9800 . ?
C19 H19C 0.9800 . ?
C20 C21A 1.427(19) . ?
C20 C21B 1.454(13) . ?
C20 H20 1.0000 . ?
C21A H21A 0.9800 . ?
C21A H21B 0.9800 . ?
C21A H21C 0.9800 . ?
C21B H21D 0.9800 . ?
C21B H21E 0.9800 . ?
C21B H21F 0.9800 . ?
C22 C23 1.502(9) . ?
C22 H22A 0.9800 . ?
C22 H22B 0.9800 . ?
C22 H22C 0.9800 . ?
C23 C24 1.510(9) . ?
C23 H23 1.0000 . ?
C24 H24A 0.9800 . ?
C24 H24B 0.9800 . ?
C24 H24C 0.9800 . ?
C25 C26A 1.418(9) . ?
C25 H25A 0.9800 . ?
C25 H25B 0.9800 . ?
C25 H25C 0.9800 . ?
C26A C27 1.458(10) . ?
C26A H26A 1.0000 . ?
C27 H27A 0.9800 . ?
C27 H27B 0.9800 . ?
C27 H27C 0.9800 . ?
Co2 P4 2.3210(16) . ?
Co2 P4 2.3210(16) 12_755 ?
Co2 P5 2.327(2) . ?
Co2 I2 2.5279(11) . ?
P5 C35 1.795(9) . ?
P5 C43 1.799(8) . ?
P5 C43 1.799(8) 12_755 ?
P4 C34 1.801(7) . ?
P4 C40 1.806(7) . ?
P4 C37 1.819(6) . ?
C28 C33 1.354(11) . ?
C28 C29 1.366(10) . ?
C29 C30 1.365(11) . ?
C29 H29 0.9500 . ?
C30 C31 1.381(12) . ?
C30 H30 0.9500 . ?
C31 C32 1.351(13) . ?
C31 H31 0.9500 . ?
C32 C33 1.378(13) . ?
C32 H32 0.9500 . ?
C33 H33 0.9500 . ?
C34 H34A 0.9900 . ?
C34 H34B 0.9900 . ?
C35 H35A 0.9900 . ?
C35 H35B 0.9900 . ?
C36 C37 1.507(8) . ?
C36 H36A 0.9800 . ?
C36 H36B 0.9800 . ?
C36 H36C 0.9800 . ?
C37 C38 1.532(11) . ?
C37 H37 1.0000 . ?
C38 H38A 0.9800 . ?
C38 H38B 0.9800 . ?
C38 H38C 0.9800 . ?
C39 C40 1.544(9) . ?
C39 H39A 0.9800 . ?
C39 H39B 0.9800 . ?
C39 H39C 0.9800 . ?
C40 C41 1.494(11) . ?
C40 H40 1.0000 . ?
C42 C43 1.441(9) . ?
C42 H42A 0.9800 . ?
C42 H42B 0.9800 . ?
C42 H42C 0.9800 . ?
C43 C44 1.447(11) . ?
C43 H43 1.0000 . ?
C44 H44A 0.9800 . ?
C44 H44B 0.9800 . ?
C44 H44C 0.9800 . ?
C41 H41A 0.9800 . ?
C41 H41B 0.9800 . ?
C41 H41C 0.9800 . ?
